data_7222706
loop_
_publ_author_name
'Poettgen, R.'
'Muellmann, R.'
'Kremer, R.K.'
'Mosel, B.D.'
'Schnelle, W.'

_publ_section_title
;
 Magnetic, electrical and 151Eu Moessbauer properties of Eu Pt Ge
;
_journal_name_full 'Journal of Materials Chemistry'
_journal_page_first 635
_journal_page_last 638
_journal_volume 6
_journal_year 1996
_chemical_formula_sum 'Eu Ge Pt'
_chemical_name_systematic 'Eu Pt Ge'
_space_group_IT_number 198
_symmetry_space_group_name_Hall 'P 2ac 2ab 3'
_symmetry_space_group_name_H-M 'P 21 3'
_cell_angle_alpha 90
_cell_angle_beta 90
_cell_angle_gamma 90
_cell_formula_units_Z 4
_cell_length_a 6.5463
_cell_length_b 6.5463
_cell_length_c 6.5463
_cell_volume 280.535
_citation_journal_id_ASTM JMACEP
_cod_data_source_file Poettgen_JMACEP_1996_1745.cif
_cod_data_source_block Eu1Ge1Pt1
_cod_original_cell_volume 280.5354
_cod_original_formula_sum 'Eu1 Ge1 Pt1'
_cod_database_code 7222706

loop_
_symmetry_equiv_pos_as_xyz
x,y,z
-x+1/2,-y,z+1/2
x+1/2,-y+1/2,-z
-x,y+1/2,-z+1/2
z,x,y
-z+1/2,-x,y+1/2
z+1/2,-x+1/2,-y
-z,x+1/2,-y+1/2
y,z,x
y+1/2,-z+1/2,-x
-y,z+1/2,-x+1/2
-y+1/2,-z,x+1/2

loop_
_atom_site_label
_atom_site_type_symbol
_atom_site_fract_x
_atom_site_fract_y
_atom_site_fract_z
_atom_site_occupancy
_atom_site_U_iso_or_equiv
Pt1 Pt 0.41819 0.41819 0.41819 1 0.0
Eu1 Eu 0.13207 0.13207 0.13207 1 0.0
Ge1 Ge 0.83351 0.83351 0.83351 1 0.0
